data_4316945
loop_
_publ_author_name
'Christian Neis'
'David Petry'
'Alexandre Demangeon'
'Bernd Morgenstern'
'Dirk Kuppert'
'Jochen Huppert'
'Stefan Stucky'
'Kaspar Hegetschweiler'

_publ_section_title
;
 Facially Coordinating Triamine Ligands with a Cyclic Backbone: Some
 Structure-Stability Correlations
;
_journal_name_full 'Inorganic Chemistry'
_journal_page_first 10092
_journal_page_last 10107
_journal_paper_doi 10.1021/ic101360d
_journal_volume 49
_journal_year 2010
_chemical_formula_sum 'C12 H32 Cl3 Co N6 O13'
_chemical_formula_weight 633.72
_chemical_name_systematic
; 
 ? 
;
_space_group_IT_number 14
_symmetry_cell_setting monoclinic
_symmetry_space_group_name_Hall '-P 2yn'
_symmetry_space_group_name_H-M 'P 1 21/n 1'
_atom_sites_solution_hydrogens geom
_atom_sites_solution_primary direct
_atom_sites_solution_secondary difmap
_audit_creation_method SHELXL-97
_cell_angle_alpha 90.00
_cell_angle_beta 100.11(3)
_cell_angle_gamma 90.00
_cell_formula_units_Z 4
_cell_length_a 10.149(2)
_cell_length_b 16.769(3)
_cell_length_c 14.389(3)
_cell_measurement_temperature 298(2)
_cell_volume 2410.8(8)
_computing_cell_refinement 'Stadi 4 (STOE, 1996)'
_computing_data_collection 'Stadi 4 (STOE, 1996)'
_computing_data_reduction 'X-Red (STOE, 1996)'
_computing_molecular_graphics 'Bruker SHELXTL'
_computing_publication_material 'Bruker SHELXTL'
_computing_structure_refinement 'SHELXL-97 (Sheldrick, 1997)'
_computing_structure_solution 'SHELXS-97 (Sheldrick, 1990)'
_diffrn_ambient_temperature 298(2)
_diffrn_measured_fraction_theta_full 0.997
_diffrn_measured_fraction_theta_max 0.997
_diffrn_measurement_device_type 'STOE Stadi 4'
_diffrn_measurement_method 'omega and theta scans'
_diffrn_radiation_monochromator graphite
_diffrn_radiation_source 'fine-focus sealed tube'
_diffrn_radiation_type MoK\a
_diffrn_radiation_wavelength 0.71073
_diffrn_reflns_av_R_equivalents 0.0000
_diffrn_reflns_av_sigmaI/netI 0.0168
_diffrn_reflns_limit_h_max 11
_diffrn_reflns_limit_h_min -12
_diffrn_reflns_limit_k_max 19
_diffrn_reflns_limit_k_min 0
_diffrn_reflns_limit_l_max 17
_diffrn_reflns_limit_l_min 0
_diffrn_reflns_number 4240
_diffrn_reflns_theta_full 25.00
_diffrn_reflns_theta_max 25.00
_diffrn_reflns_theta_min 1.88
_exptl_absorpt_coefficient_mu 1.119
_exptl_absorpt_correction_type none
_exptl_crystal_colour red-orange
_exptl_crystal_density_diffrn 1.746
_exptl_crystal_density_method 'not measured'
_exptl_crystal_description prism
_exptl_crystal_F_000 1312
_exptl_crystal_size_max 0.30
_exptl_crystal_size_mid 0.20
_exptl_crystal_size_min 0.15
_refine_diff_density_max 1.052
_refine_diff_density_min -0.661
_refine_diff_density_rms 0.087
_refine_ls_extinction_method none
_refine_ls_goodness_of_fit_ref 1.082
_refine_ls_hydrogen_treatment mixed
_refine_ls_matrix_type full
_refine_ls_number_parameters 378
_refine_ls_number_reflns 4240
_refine_ls_number_restraints 32
_refine_ls_restrained_S_all 1.085
_refine_ls_R_factor_all 0.0508
_refine_ls_R_factor_gt 0.0459
_refine_ls_shift/su_max 0.001
_refine_ls_shift/su_mean 0.000
_refine_ls_structure_factor_coef Fsqd
_refine_ls_weighting_details 'calc w=1/[\s^2^(Fo^2^)+(0.0568P)^2^+4.6540P] where P=(Fo^2^+2Fc^2^)/3'
_refine_ls_weighting_scheme calc
_refine_ls_wR_factor_gt 0.1144
_refine_ls_wR_factor_ref 0.1197
_reflns_number_gt 3865
_reflns_number_total 4240
_reflns_threshold_expression >2sigma(I)
_cod_data_source_file ic101360d_si_001_4.cif
_cod_data_source_block cis-Co(MeLa)2
_cod_depositor_comments
;
The following automatic conversions were performed:

'_symmetry_cell_setting' value 'Monoclinic' changed to 'monoclinic'
according to the built-in table from CIF Core dictionary named
'cif_core.dic' version 2.4.1 from 2010-06-29.

Automatic conversion script
Id: cif_fix_values 1646 2011-03-28 12:23:43Z adriana 
;
_cod_database_code 4316945

loop_
_symmetry_equiv_pos_as_xyz
'x, y, z'
'-x+1/2, y+1/2, -z+1/2'
'-x, -y, -z'
'x-1/2, -y-1/2, z-1/2'

loop_
_atom_site_label
_atom_site_type_symbol
_atom_site_fract_x
_atom_site_fract_y
_atom_site_fract_z
_atom_site_U_iso_or_equiv
_atom_site_adp_type
_atom_site_occupancy
_atom_site_symmetry_multiplicity
_atom_site_calc_flag
_atom_site_refinement_flags
_atom_site_disorder_assembly
_atom_site_disorder_group
Cl1 Cl 0.64801(9) 1.07531(5) 0.46457(7) 0.0386(2) Uani 1 1 d . . .
O1 O 0.5335(3) 1.1264(2) 0.4510(3) 0.0764(11) Uani 1 1 d . . .
O2 O 0.6709(4) 1.0481(3) 0.5611(3) 0.0803(11) Uani 1 1 d . . .
O3 O 0.7608(4) 1.1179(3) 0.4478(4) 0.0912(14) Uani 1 1 d . . .
O4 O 0.6199(6) 1.0099(3) 0.4030(4) 0.1119(17) Uani 1 1 d . . .
Cl2 Cl 0.68468(10) 0.63177(5) 0.58012(6) 0.0386(2) Uani 1 1 d D . .
O5 O 0.7870(4) 0.6293(2) 0.5230(3) 0.0717(10) Uani 1 1 d D . .
O6 O 0.6240(3) 0.70979(16) 0.5738(2) 0.0548(8) Uani 1 1 d D . .
O7 O 0.5849(3) 0.57300(19) 0.5468(2) 0.0635(9) Uani 1 1 d D . .
O8 O 0.7404(4) 0.6160(2) 0.6774(2) 0.0752(11) Uani 1 1 d D . .
Cl3A Cl 0.3300(8) 0.6455(5) 0.7120(8) 0.053(2) Uani 0.60 1 d PD A 1
O9A O 0.264(5) 0.5991(13) 0.776(2) 0.087(3) Uani 0.60 1 d PD A 1
O10A O 0.4688(17) 0.642(2) 0.756(3) 0.084(3) Uani 0.60 1 d PD A 1
O11A O 0.311(3) 0.5984(8) 0.6270(9) 0.092(4) Uani 0.60 1 d PD A 1
O12A O 0.2855(15) 0.7236(6) 0.7019(8) 0.125(5) Uani 0.60 1 d PD A 1
Cl3B Cl 0.3292(8) 0.6437(6) 0.7229(11) 0.0326(17) Uani 0.40 1 d PD B 2
O9B O 0.268(7) 0.583(2) 0.775(4) 0.087(3) Uani 0.40 1 d PD B 2
O10B O 0.470(2) 0.631(4) 0.753(5) 0.084(3) Uani 0.40 1 d PD B 2
O11B O 0.290(5) 0.6240(14) 0.6261(15) 0.092(4) Uani 0.40 1 d PD B 2
O12B O 0.291(2) 0.7162(10) 0.7591(12) 0.125(5) Uani 0.40 1 d PD B 2
Co1 Co 0.79100(4) 0.87624(2) 0.75900(3) 0.02253(14) Uani 1 1 d . . .
C11 C 0.8990(3) 0.8730(2) 0.5997(2) 0.0335(8) Uani 1 1 d . . .
C12 C 0.9551(4) 0.9518(2) 0.6436(3) 0.0379(8) Uani 1 1 d . . .
H12A H 1.0499 0.9554 0.6414 0.045 Uiso 1 1 calc R . .
H12B H 0.9101 0.9962 0.6082 0.045 Uiso 1 1 calc R . .
N13 N 0.9339(3) 0.95572(18) 0.7445(2) 0.0316(6) Uani 1 1 d . . .
H13 H 0.916(4) 1.003(3) 0.751(3) 0.043(12) Uiso 1 1 d . . .
C14 C 1.0578(3) 0.9330(2) 0.8118(3) 0.0392(8) Uani 1 1 d . . .
H14A H 1.0536 0.9537 0.8742 0.047 Uiso 1 1 calc R . .
H14B H 1.1357 0.9557 0.7912 0.047 Uiso 1 1 calc R . .
C15 C 1.0693(4) 0.8418(2) 0.8155(3) 0.0414(9) Uani 1 1 d . . .
H15A H 1.1502 0.8253 0.7936 0.050 Uiso 1 1 calc R . .
H15B H 1.0746 0.8236 0.8800 0.050 Uiso 1 1 calc R . .
N16 N 0.9492(3) 0.80535(18) 0.7540(2) 0.0303(6) Uani 1 1 d . . .
H16 H 0.938(4) 0.761(2) 0.771(3) 0.026(10) Uiso 1 1 d . . .
C17 C 0.9667(4) 0.8009(2) 0.6525(2) 0.0347(8) Uani 1 1 d . . .
H17A H 0.9270 0.7522 0.6241 0.042 Uiso 1 1 calc R . .
H17B H 1.0613 0.8007 0.6489 0.042 Uiso 1 1 calc R . .
N18 N 0.7600(3) 0.8711(2) 0.6214(2) 0.0298(6) Uani 1 1 d . . .
H18A H 0.715(5) 0.913(3) 0.595(3) 0.053(13) Uiso 1 1 d . . .
H18B H 0.719(4) 0.827(3) 0.599(3) 0.038(11) Uiso 1 1 d . . .
C19 C 0.9006(4) 0.8682(3) 0.4940(3) 0.0526(11) Uani 1 1 d . . .
H19A H 0.8646 0.8178 0.4701 0.079 Uiso 1 1 calc R . .
H19B H 0.9909 0.8732 0.4832 0.079 Uiso 1 1 calc R . .
H19C H 0.8471 0.9106 0.4621 0.079 Uiso 1 1 calc R . .
C21 C 0.5753(3) 0.9202(2) 0.8341(2) 0.0324(7) Uani 1 1 d . . .
C22 C 0.6825(4) 0.9161(2) 0.9224(2) 0.0340(8) Uani 1 1 d . . .
H22A H 0.7064 0.9696 0.9449 0.041 Uiso 1 1 calc R . .
H22B H 0.6483 0.8876 0.9717 0.041 Uiso 1 1 calc R . .
N23 N 0.8043(3) 0.87411(17) 0.9002(2) 0.0289(6) Uani 1 1 d . . .
H23 H 0.865(4) 0.892(2) 0.929(3) 0.030(11) Uiso 1 1 d . . .
C24 C 0.8080(4) 0.7881(2) 0.9305(2) 0.0374(8) Uani 1 1 d . . .
H24A H 0.7789 0.7833 0.9910 0.045 Uiso 1 1 calc R . .
H24B H 0.8986 0.7677 0.9372 0.045 Uiso 1 1 calc R . .
C25 C 0.7149(4) 0.7400(2) 0.8555(3) 0.0377(8) Uani 1 1 d . . .
H25A H 0.7650 0.6978 0.8315 0.045 Uiso 1 1 calc R . .
H25B H 0.6443 0.7157 0.8834 0.045 Uiso 1 1 calc R . .
N26 N 0.6552(3) 0.79379(18) 0.7764(2) 0.0300(6) Uani 1 1 d . . .
H26 H 0.632(4) 0.769(2) 0.733(3) 0.023(10) Uiso 1 1 d . . .
C27 C 0.5339(3) 0.8375(2) 0.7963(3) 0.0368(8) Uani 1 1 d . . .
H27A H 0.4937 0.8082 0.8423 0.044 Uiso 1 1 calc R . .
H27B H 0.4683 0.8421 0.7388 0.044 Uiso 1 1 calc R . .
N28 N 0.6470(3) 0.95355(19) 0.7601(2) 0.0293(6) Uani 1 1 d . . .
H28A H 0.673(4) 1.000(3) 0.776(3) 0.039(11) Uiso 1 1 d . . .
H28B H 0.593(4) 0.960(3) 0.709(3) 0.047(12) Uiso 1 1 d . . .
C29 C 0.4560(4) 0.9710(3) 0.8501(3) 0.0511(11) Uani 1 1 d . . .
H29A H 0.3902 0.9722 0.7934 0.077 Uiso 1 1 calc R . .
H29B H 0.4857 1.0244 0.8666 0.077 Uiso 1 1 calc R . .
H29C H 0.4172 0.9485 0.9004 0.077 Uiso 1 1 calc R . .
O1W O 1.0179(5) 0.6515(3) 0.8351(4) 0.0896(15) Uani 1 1 d D . .
H1WA H 0.995(7) 0.624(3) 0.875(4) 0.10(2) Uiso 1 1 d D . .
H1WB H 1.079(4) 0.632(3) 0.817(4) 0.08(2) Uiso 1 1 d D . .

loop_
_atom_site_aniso_label
_atom_site_aniso_U_11
_atom_site_aniso_U_22
_atom_site_aniso_U_33
_atom_site_aniso_U_23
_atom_site_aniso_U_13
_atom_site_aniso_U_12
Cl1 0.0314(5) 0.0362(5) 0.0464(5) -0.0070(4) 0.0018(4) -0.0017(4)
O1 0.0439(18) 0.087(3) 0.096(3) 0.023(2) 0.0056(18) 0.0252(17)
O2 0.080(3) 0.098(3) 0.058(2) 0.023(2) -0.0002(18) 0.021(2)
O3 0.050(2) 0.089(3) 0.140(4) 0.007(3) 0.033(2) -0.021(2)
O4 0.142(4) 0.082(3) 0.115(4) -0.064(3) 0.033(3) -0.030(3)
Cl2 0.0454(5) 0.0315(5) 0.0362(5) -0.0056(3) -0.0002(4) 0.0031(4)
O5 0.065(2) 0.072(2) 0.084(3) -0.0104(19) 0.0316(19) -0.0001(18)
O6 0.065(2) 0.0328(15) 0.0621(19) -0.0007(13) -0.0012(15) 0.0095(14)
O7 0.069(2) 0.0472(18) 0.072(2) -0.0177(16) 0.0060(17) -0.0165(16)
O8 0.106(3) 0.068(2) 0.0401(17) -0.0065(15) -0.0170(18) 0.033(2)
Cl3A 0.065(4) 0.052(3) 0.042(2) 0.0002(17) 0.0069(18) -0.010(2)
O9A 0.089(4) 0.101(9) 0.075(3) 0.000(7) 0.027(2) -0.024(9)
O10A 0.050(2) 0.090(10) 0.106(4) -0.022(5) -0.003(2) 0.002(3)
O11A 0.150(10) 0.064(10) 0.049(2) -0.001(5) -0.020(3) -0.005(9)
O12A 0.114(5) 0.053(4) 0.178(13) -0.015(7) -0.055(10) 0.030(3)
Cl3B 0.022(3) 0.031(3) 0.042(4) 0.001(2) -0.0032(19) -0.0013(19)
O9B 0.089(4) 0.101(9) 0.075(3) 0.000(7) 0.027(2) -0.024(9)
O10B 0.050(2) 0.090(10) 0.106(4) -0.022(5) -0.003(2) 0.002(3)
O11B 0.150(10) 0.064(10) 0.049(2) -0.001(5) -0.020(3) -0.005(9)
O12B 0.114(5) 0.053(4) 0.178(13) -0.015(7) -0.055(10) 0.030(3)
Co1 0.0206(2) 0.0219(2) 0.0234(2) 0.00083(16) -0.00081(16) -0.00041(16)
C11 0.0251(17) 0.046(2) 0.0293(17) 0.0040(15) 0.0053(13) 0.0023(15)
C12 0.0303(18) 0.044(2) 0.0382(19) 0.0121(16) 0.0037(15) -0.0035(15)
N13 0.0262(15) 0.0240(15) 0.0428(17) 0.0018(13) 0.0012(12) -0.0008(12)
C14 0.0258(18) 0.045(2) 0.042(2) 0.0003(17) -0.0055(15) -0.0075(15)
C15 0.0294(19) 0.047(2) 0.044(2) -0.0037(18) -0.0065(16) 0.0064(16)
N16 0.0286(15) 0.0269(16) 0.0327(15) 0.0026(12) -0.0022(12) 0.0026(12)
C17 0.0302(18) 0.041(2) 0.0332(18) -0.0033(15) 0.0058(14) 0.0037(15)
N18 0.0253(15) 0.0334(17) 0.0289(15) 0.0038(13) -0.0001(11) 0.0001(13)
C19 0.045(2) 0.080(3) 0.034(2) 0.005(2) 0.0114(17) 0.002(2)
C21 0.0262(17) 0.0353(19) 0.0368(18) 0.0033(15) 0.0087(14) 0.0022(14)
C22 0.040(2) 0.0330(18) 0.0291(17) -0.0026(14) 0.0072(15) 0.0007(15)
N23 0.0290(15) 0.0267(15) 0.0281(15) -0.0018(11) -0.0029(12) -0.0029(12)
C24 0.052(2) 0.0289(18) 0.0299(18) 0.0043(14) 0.0019(16) 0.0043(16)
C25 0.048(2) 0.0267(18) 0.0385(19) 0.0048(15) 0.0076(16) -0.0046(16)
N26 0.0342(16) 0.0289(15) 0.0256(15) -0.0042(12) 0.0016(12) -0.0080(12)
C27 0.0296(18) 0.043(2) 0.0369(19) 0.0024(16) 0.0027(15) -0.0084(15)
N28 0.0287(15) 0.0275(16) 0.0305(16) 0.0046(12) 0.0018(12) 0.0025(12)
C29 0.040(2) 0.059(3) 0.059(3) 0.007(2) 0.0202(19) 0.017(2)
O1W 0.092(3) 0.073(3) 0.119(4) 0.055(3) 0.060(3) 0.045(2)

loop_
_atom_type_symbol
_atom_type_description
_atom_type_scat_dispersion_real
_atom_type_scat_dispersion_imag
_atom_type_scat_source
C C 0.0033 0.0016 'International Tables Vol C Tables 4.2.6.8 and 6.1.1.4'
H H 0.0000 0.0000 'International Tables Vol C Tables 4.2.6.8 and 6.1.1.4'
N N 0.0061 0.0033 'International Tables Vol C Tables 4.2.6.8 and 6.1.1.4'
O O 0.0106 0.0060 'International Tables Vol C Tables 4.2.6.8 and 6.1.1.4'
Cl Cl 0.1484 0.1585 'International Tables Vol C Tables 4.2.6.8 and 6.1.1.4'
Co Co 0.3494 0.9721 'International Tables Vol C Tables 4.2.6.8 and 6.1.1.4'

loop_
_geom_angle_atom_site_label_1
_geom_angle_atom_site_label_2
_geom_angle_atom_site_label_3
_geom_angle
_geom_angle_site_symmetry_1
_geom_angle_site_symmetry_3
_geom_angle_publ_flag
O3 Cl1 O4 111.7(3) . . ?
O3 Cl1 O1 109.8(2) . . ?
O4 Cl1 O1 108.1(3) . . ?
O3 Cl1 O2 109.1(3) . . ?
O4 Cl1 O2 109.9(3) . . ?
O1 Cl1 O2 108.1(2) . . ?
O5 Cl2 O7 109.2(2) . . ?
O5 Cl2 O8 110.6(2) . . ?
O7 Cl2 O8 109.4(2) . . ?
O5 Cl2 O6 109.5(2) . . ?
O7 Cl2 O6 109.5(2) . . ?
O8 Cl2 O6 108.64(19) . . ?
O12A Cl3A O11A 116.0(8) . . ?
O12A Cl3A O10A 111.0(13) . . ?
O11A Cl3A O10A 109.1(11) . . ?
O12A Cl3A O9A 113.2(13) . . ?
O11A Cl3A O9A 103.7(10) . . ?
O10A Cl3A O9A 102.9(11) . . ?
O12B Cl3B O11B 121.2(12) . . ?
O12B Cl3B O10B 109.9(17) . . ?
O11B Cl3B O10B 110.7(18) . . ?
O12B Cl3B O9B 104.1(16) . . ?
O11B Cl3B O9B 105.6(17) . . ?
O10B Cl3B O9B 103.5(16) . . ?
N18 Co1 N28 92.87(13) . . ?
N18 Co1 N26 96.02(13) . . ?
N28 Co1 N26 85.69(13) . . ?
N18 Co1 N13 85.12(13) . . ?
N28 Co1 N13 96.61(13) . . ?
N26 Co1 N13 177.39(12) . . ?
N18 Co1 N16 85.67(13) . . ?
N28 Co1 N16 174.55(13) . . ?
N26 Co1 N16 99.68(13) . . ?
N13 Co1 N16 78.04(13) . . ?
N18 Co1 N23 173.57(13) . . ?
N28 Co1 N23 85.49(12) . . ?
N26 Co1 N23 77.66(12) . . ?
N13 Co1 N23 101.24(13) . . ?
N16 Co1 N23 96.53(12) . . ?
N18 C11 C17 103.7(3) . . ?
N18 C11 C19 112.4(3) . . ?
C17 C11 C19 111.9(3) . . ?
N18 C11 C12 103.2(3) . . ?
C17 C11 C12 112.1(3) . . ?
C19 C11 C12 112.9(3) . . ?
N13 C12 C11 109.2(3) . . ?
C14 N13 C12 111.5(3) . . ?
C14 N13 Co1 107.7(2) . . ?
C12 N13 Co1 107.4(2) . . ?
N13 C14 C15 109.0(3) . . ?
N16 C15 C14 109.6(3) . . ?
C17 N16 C15 111.7(3) . . ?
C17 N16 Co1 107.2(2) . . ?
C15 N16 Co1 108.0(2) . . ?
N16 C17 C11 109.0(3) . . ?
C11 N18 Co1 102.7(2) . . ?
N28 C21 C27 102.9(3) . . ?
N28 C21 C22 104.1(3) . . ?
C27 C21 C22 111.7(3) . . ?
N28 C21 C29 113.2(3) . . ?
C27 C21 C29 112.7(3) . . ?
C22 C21 C29 111.6(3) . . ?
N23 C22 C21 109.8(3) . . ?
C22 N23 C24 111.6(3) . . ?
C22 N23 Co1 107.1(2) . . ?
C24 N23 Co1 107.6(2) . . ?
N23 C24 C25 108.6(3) . . ?
N26 C25 C24 109.7(3) . . ?
C25 N26 C27 112.8(3) . . ?
C25 N26 Co1 108.4(2) . . ?
C27 N26 Co1 107.0(2) . . ?
N26 C27 C21 109.2(3) . . ?
C21 N28 Co1 102.4(2) . . ?

loop_
_geom_bond_atom_site_label_1
_geom_bond_atom_site_label_2
_geom_bond_distance
_geom_bond_site_symmetry_2
_geom_bond_publ_flag
Cl1 O3 1.406(4) . ?
Cl1 O4 1.408(4) . ?
Cl1 O1 1.429(3) . ?
Cl1 O2 1.441(4) . ?
Cl2 O5 1.433(4) . ?
Cl2 O7 1.434(3) . ?
Cl2 O8 1.439(3) . ?
Cl2 O6 1.442(3) . ?
Cl3A O12A 1.385(9) . ?
Cl3A O11A 1.440(9) . ?
Cl3A O10A 1.441(10) . ?
Cl3A O9A 1.455(10) . ?
Cl3B O12B 1.403(12) . ?
Cl3B O11B 1.418(12) . ?
Cl3B O10B 1.439(12) . ?
Cl3B O9B 1.462(13) . ?
Co1 N18 1.951(3) . ?
Co1 N28 1.955(3) . ?
Co1 N26 1.999(3) . ?
Co1 N13 2.007(3) . ?
Co1 N16 2.009(3) . ?
Co1 N23 2.013(3) . ?
C11 N18 1.498(4) . ?
C11 C17 1.525(5) . ?
C11 C19 1.527(5) . ?
C11 C12 1.530(5) . ?
C12 N13 1.507(5) . ?
N13 C14 1.495(4) . ?
C14 C15 1.535(5) . ?
C15 N16 1.505(5) . ?
N16 C17 1.503(4) . ?
C21 N28 1.501(4) . ?
C21 C27 1.521(5) . ?
C21 C22 1.522(5) . ?
C21 C29 1.531(5) . ?
C22 N23 1.504(5) . ?
N23 C24 1.506(4) . ?
C24 C25 1.533(5) . ?
C25 N26 1.494(4) . ?
N26 C27 1.502(5) . ?
